data_7251980
loop_
_publ_author_name
'Aleksien\.e, Vaida'
'\<Rezn\'i\<ckov\'a, Eva'
'Bieliauskas, Aurimas'
'Voj\'a\<ckov\'a, Veronika'
'Molitorov\'a, Veronika'
'\<Salvyt\.e-Nikliauzien\.e, Aust\.eja'
'Belyakov, Sergey'
'\<Zukauskait\.e, Asta'
'Arba\<ciauskien\.e, Egl\.e'
'Kry\<stof, Vladim\'ir'
'\<Sa\<ckus, Algirdas'

_publ_section_title
;
 Synthesis and antimitotic activity of
 2-phenyl-6-pyridinyl-2H-pyrazolo[4,3-c]pyridines
;
_journal_issue 27
_journal_name_full 'RSC Advances'
_journal_page_first 24822
_journal_page_last 24837
_journal_paper_doi 10.1039/D5RA09208F
_journal_volume 16
_journal_year 2026
_chemical_absolute_configuration ad
_chemical_formula_moiety 'C17 H11 F N4'
_chemical_formula_sum 'C17 H11 F N4'
_chemical_formula_weight 290.30
_space_group_crystal_system orthorhombic
_space_group_IT_number 19
_space_group_name_Hall 'P 2ac 2ab'
_space_group_name_H-M_alt 'P 21 21 21'
_atom_sites_solution_hydrogens mixed
_atom_sites_solution_primary direct
_audit_creation_date 2026-01-19
_audit_creation_method
;
Olex2 1.2-ac4
(compiled 2018.05.17 svn.r3504 for Rigaku Oxford Diffraction, GUI svn.r5492)
;
_audit_update_record
;
2026-01-21 deposited with the CCDC.	2026-05-04 downloaded from the CCDC.
;
_cell_angle_alpha 90
_cell_angle_beta 90
_cell_angle_gamma 90
_cell_formula_units_Z 4
_cell_length_a 5.90879(4)
_cell_length_b 10.20119(8)
_cell_length_c 21.8526(2)
_cell_measurement_reflns_used 12003
_cell_measurement_temperature 150.0(1)
_cell_measurement_theta_max 80.1310
_cell_measurement_theta_min 4.0390
_cell_volume 1317.202(18)
_computing_cell_refinement 'CrysAlisPro 1.171.42.93a (Rigaku OD, 2023)'
_computing_data_collection 'CrysAlisPro 1.171.42.93a (Rigaku OD, 2023)'
_computing_data_reduction 'CrysAlisPro 1.171.42.93a (Rigaku OD, 2023)'
_computing_molecular_graphics 'Olex2 (Dolomanov et al., 2009)'
_computing_publication_material 'Olex2 (Dolomanov et al., 2009)'
_computing_structure_refinement 'ShelXL (Sheldrick, 2015)'
_computing_structure_solution 'SIR2011 (Burla et al.,  2007)'
_diffrn_ambient_environment N~2~
_diffrn_ambient_temperature 150.0(1)
_diffrn_detector 'Hybrid Pixel Array Detector'
_diffrn_detector_area_resol_mean 10.0000
_diffrn_detector_type HyPix
_diffrn_measured_fraction_theta_full 0.999
_diffrn_measured_fraction_theta_max 0.999
_diffrn_measurement_details
;
List of Runs (angles in degrees, time in seconds):

  # Type    Start    End  Width  t~exp~   \w     \q     \k     \f   Frames
#--------------------------------------------------------------------------
  1  \w   -101.00 -70.00   0.50    0.50    --  -49.98 163.00 160.00   62
  2  \w   -109.00 -84.00   0.50    0.50    --  -49.98-163.00 135.00   50
  3  \w    -75.00  -8.00   0.50    0.50    --  -49.98 116.00  11.00  134
  4  \w     86.00 112.00   0.50    0.50    --   49.98-163.00 135.00   52
  5  \w     34.00  59.00   0.50    0.50    --   49.98-116.00 -76.00   50
  6  \w     81.00 107.00   0.50    0.50    --   49.98 163.00 160.00   52
  7  \w    -96.00 -71.00   0.50    2.00    --  -90.00 163.00 160.00   50
  8  \w   -125.00-100.00   0.50    2.00    --  -90.00-116.00 -76.00   50
  9  \w   -118.00 -93.00   0.50    2.00    --  -90.00-163.00 135.00   50
 10  \w     46.00  85.00   0.50    2.00    --  111.50-116.00 -76.00   78
 11  \w    115.00 140.00   0.50    2.00    --  111.50 116.00  11.00   50
 12  \w     89.00 114.00   0.50    2.00    --  111.50 163.00 160.00   50
 13  \w     82.00 107.00   0.50    2.00    --  111.50-163.00 135.00   50
 14  \w   -114.00 -88.00   0.50    0.50    --  -49.98 -77.00-120.00   52
 15  \w   -119.00 -88.00   0.50    0.50    --  -49.98 -77.00 -60.00   62
 16  \w   -117.00 -91.00   0.50    0.50    --  -49.98 -77.00  30.00   52
 17  \w     91.00 121.00   0.50    0.50    --   49.98  77.00   0.00   60
 18  \w    -43.00 -17.00   0.50    2.00    --  -90.00  15.00-120.00   52
 19  \w     41.00  66.00   0.50    2.00    --  111.50 -61.00-120.00   50
 20  \w     65.00  91.00   0.50    2.00    --  111.50 -77.00 -90.00   52
 21  \w    134.00 172.00   0.50    2.00    --  111.50  61.00 -90.00   76
 22  \w    147.00 178.00   0.50    2.00    --  111.50  45.00 120.00   62
 23  \w    104.00 139.00   0.50    2.00    --  111.50  45.00 120.00   70
 24  \w     60.00 101.00   0.50    2.00    --  111.50-125.00 -90.00   82
 25  \w     44.00  70.00   0.50    2.00    --  111.50 -77.00-150.00   52
 26  \w     43.00  69.00   0.50    2.00    --  111.50 -77.00-180.00   52
 27  \w     41.00  66.00   0.50    2.00    --  111.50 -61.00 -60.00   50
 28  \w     45.00  90.00   0.50    2.00    --  111.50 -77.00  90.00   90
 29  \w     43.00  69.00   0.50    2.00    --  111.50-125.00 -30.00   52
 30  \w    105.00 168.00   0.50    2.00    --  111.50  45.00-120.00  126
 31  \w    126.00 176.00   0.50    2.00    --  111.50 125.00-150.00  100
 32  \w     74.00 100.00   0.50    2.00    --  111.50-125.00 -30.00   52
 33  \w    127.00 153.00   0.50    2.00    --  111.50  15.00-120.00   52
 34  \w     42.00  69.00   0.50    2.00    --  111.50 -77.00  60.00   54
 35  \w     44.00  70.00   0.50    2.00    --  111.50-125.00-120.00   52
 36  \w     52.00  77.00   0.50    2.00    --  111.50 -94.00 150.00   50
 37  \w    124.00 166.00   0.50    2.00    --  111.50  45.00 -30.00   84
 38  \w     43.00 100.00   0.50    2.00    --  111.50-125.00 120.00  114
 39  \w    129.00 165.00   0.50    2.00    --  111.50  30.00 -90.00   72
 40  \w     74.00  99.00   0.50    2.00    --  111.50 -94.00-150.00   50
 41  \w     62.00  87.00   0.50    2.00    --  111.50 -77.00-120.00   50
 42  \w     65.00  92.00   0.50    2.00    --  111.50 -77.00 -30.00   54
 43  \w     41.00  66.00   0.50    2.00    --  111.50 -77.00  30.00   50
 44  \w     42.00  67.00   0.50    2.00    --  111.50 -61.00 -30.00   50
 45  \w     43.00  92.00   0.50    2.00    --  111.50 -77.00 -60.00   98
 46  \w     43.00  68.00   0.50    2.00    --  111.50 -61.00 -90.00   50
 47  \w    104.00 146.00   0.50    2.00    --  111.50  61.00  90.00   84
 48  \w    142.00 167.00   0.50    2.00    --  111.50 125.00  30.00   50
 49  \w     41.00  66.00   0.50    2.00    --  111.50 -61.00 120.00   50
;
_diffrn_measurement_device 'four-circle diffractometer'
_diffrn_measurement_device_type 'Rigaku, XtaLAB Synergy, Dualflex, HyPix'
_diffrn_measurement_method '\w scans'
_diffrn_orient_matrix_type 'CrysAlisPro convention (1999,Acta A55,543-557)'
_diffrn_orient_matrix_UB_11 -0.0209058000
_diffrn_orient_matrix_UB_12 0.0818468000
_diffrn_orient_matrix_UB_13 -0.0589700000
_diffrn_orient_matrix_UB_21 -0.0944403000
_diffrn_orient_matrix_UB_22 0.1156857000
_diffrn_orient_matrix_UB_23 0.0374420000
_diffrn_orient_matrix_UB_31 0.2421271000
_diffrn_orient_matrix_UB_32 0.0521745000
_diffrn_orient_matrix_UB_33 0.0095235000
_diffrn_radiation_monochromator mirror
_diffrn_radiation_probe x-ray
_diffrn_radiation_type CuK\a
_diffrn_radiation_wavelength 1.54184
_diffrn_reflns_av_R_equivalents 0.0356
_diffrn_reflns_av_unetI/netI 0.0255
_diffrn_reflns_Laue_measured_fraction_full 0.999
_diffrn_reflns_Laue_measured_fraction_max 0.999
_diffrn_reflns_limit_h_max 7
_diffrn_reflns_limit_h_min -5
_diffrn_reflns_limit_k_max 13
_diffrn_reflns_limit_k_min -12
_diffrn_reflns_limit_l_max 27
_diffrn_reflns_limit_l_min -27
_diffrn_reflns_number 14902
_diffrn_reflns_point_group_measured_fraction_full 0.999
_diffrn_reflns_point_group_measured_fraction_max 0.990
_diffrn_reflns_theta_full 67.684
_diffrn_reflns_theta_max 80.451
_diffrn_reflns_theta_min 4.046
_diffrn_source 'micro-focus sealed X-ray tube'
_diffrn_source_type 'PhotonJet (Cu) X-ray Source'
_exptl_absorpt_coefficient_mu 0.828
_exptl_absorpt_correction_type none
_exptl_absorpt_process_details
;
;
_exptl_crystal_colour 'Colourless '
_exptl_crystal_density_diffrn 1.464
_exptl_crystal_description Needle
_exptl_crystal_F_000 600
_exptl_crystal_size_max 0.23
_exptl_crystal_size_mid 0.03
_exptl_crystal_size_min 0.02
_refine_diff_density_max 0.190
_refine_diff_density_min -0.166
_refine_diff_density_rms 0.041
_refine_ls_abs_structure_details
;
 Flack x determined using 1143 quotients [(I+)-(I-)]/[(I+)+(I-)]
 (Parsons, Flack and Wagner, Acta Cryst. B69 (2013) 249-259).
;
_refine_ls_abs_structure_Flack 0.02(6)
_refine_ls_extinction_coef 0.0068(7)
_refine_ls_extinction_expression Fc^*^=kFc[1+0.001xFc^2^\l^3^/sin(2\q)]^-1/4^
_refine_ls_extinction_method 'SHELXL-2018/3 (Sheldrick 2018)'
_refine_ls_goodness_of_fit_ref 1.074
_refine_ls_hydrogen_treatment mixed
_refine_ls_matrix_type full
_refine_ls_number_parameters 220
_refine_ls_number_reflns 2850
_refine_ls_number_restraints 0
_refine_ls_restrained_S_all 1.074
_refine_ls_R_factor_all 0.0291
_refine_ls_R_factor_gt 0.0284
_refine_ls_shift/su_max 0.001
_refine_ls_shift/su_mean 0.000
_refine_ls_structure_factor_coef Fsqd
_refine_ls_weighting_details 'w=1/[\s^2^(Fo^2^)+(0.0446P)^2^+0.2089P] where P=(Fo^2^+2Fc^2^)/3'
_refine_ls_weighting_scheme calc
_refine_ls_wR_factor_gt 0.0762
_refine_ls_wR_factor_ref 0.0767
_reflns_Friedel_coverage 0.688
_reflns_Friedel_fraction_full 0.999
_reflns_Friedel_fraction_max 0.977
_reflns_number_gt 2799
_reflns_number_total 2850
_reflns_threshold_expression 'I > 2\s(I)'
_cod_data_source_file d5ra09208f3.cif
_cod_data_source_block vm411
_cod_original_cell_volume 1317.202(19)
_cod_database_code 7251980
_shelx_shelxl_version_number 2018/3
_chemical_oxdiff_formula 'c68 h44 f4 n16'
_chemical_oxdiff_usercomment VM-411
_shelx_space_group_comment
;
The symmetry employed for this shelxl refinement is uniquely defined
by the following loop, which should always be used as a source of
symmetry information in preference to the above space-group names.
They are only intended as comments.
;
_shelx_estimated_absorpt_t_max 0.984
_shelx_estimated_absorpt_t_min 0.832
_diffrn_oxdiff_digest_frames
;
0196dd7ca245111540a01115f612bb0c1700035f82d
;
_reflns_odcompleteness_completeness 99.77
_reflns_odcompleteness_iscentric 1
_reflns_odcompleteness_theta 80.07
_olex2_refinement_description
;
1. Fixed Uiso
 At 1.2 times of:
  All C(H) groups
2.a Aromatic/amide H refined with riding coordinates:
 C9(H9), C12(H12), C13(H13), C17(H17), C18(H18), C19(H19)
;
_olex2_submission_special_instructions 'No special instructions were received'
_oxdiff_exptl_absorpt_empirical_details
;
Empirical correction (ABSPACK) includes:
- Absorption correction using spherical harmonics
- Frame scaling
;
_oxdiff_exptl_absorpt_empirical_full_max 2.003
_oxdiff_exptl_absorpt_empirical_full_min 0.426

loop_
_space_group_symop_operation_xyz
'x, y, z'
'-x+1/2, -y, z+1/2'
'x+1/2, -y+1/2, -z'
'-x, y+1/2, -z+1/2'

loop_
_atom_site_label
_atom_site_type_symbol
_atom_site_fract_x
_atom_site_fract_y
_atom_site_fract_z
_atom_site_U_iso_or_equiv
_atom_site_adp_type
_atom_site_occupancy
_atom_site_site_symmetry_order
_atom_site_calc_flag
_atom_site_refinement_flags_posn
_atom_site_refinement_flags_adp
_atom_site_refinement_flags_occupancy
_atom_site_disorder_assembly
_atom_site_disorder_group
N1 N 0.2974(2) 0.81652(13) 0.24464(6) 0.0204(3) Uani 1 1 d . . . . .
N2 N 0.4179(2) 0.71226(13) 0.22277(6) 0.0190(3) Uani 1 1 d . . . . .
C3 C 0.3529(3) 0.59502(15) 0.24542(7) 0.0201(3) Uani 1 1 d . . . . .
H3 H 0.426(4) 0.511(2) 0.2341(9) 0.026(5) Uiso 1 1 d . . . . .
C3A C 0.1734(3) 0.62170(15) 0.28484(7) 0.0190(3) Uani 1 1 d . . . . .
C4 C 0.0191(3) 0.54712(15) 0.32015(7) 0.0209(3) Uani 1 1 d . . . . .
H4 H 0.027(4) 0.450(2) 0.3210(9) 0.025(5) Uiso 1 1 d . . . . .
N5 N -0.1441(2) 0.60244(13) 0.35187(6) 0.0214(3) Uani 1 1 d . . . . .
C6 C -0.1627(3) 0.73767(15) 0.35101(7) 0.0190(3) Uani 1 1 d . . . . .
C7 C -0.0257(3) 0.81899(15) 0.31754(7) 0.0201(3) Uani 1 1 d . . . . .
H7 H -0.050(3) 0.916(2) 0.3178(9) 0.018(4) Uiso 1 1 d . . . . .
C7A C 0.1474(2) 0.75994(15) 0.28266(7) 0.0184(3) Uani 1 1 d . . . . .
C8 C 0.5829(2) 0.73331(15) 0.17597(7) 0.0191(3) Uani 1 1 d . . . . .
C9 C 0.5454(3) 0.82982(15) 0.13216(7) 0.0219(3) Uani 1 1 d . . . . .
H9 H 0.415117 0.884177 0.134243 0.026 Uiso 1 1 calc R . . . .
C10 C 0.7022(3) 0.84524(16) 0.08527(8) 0.0249(3) Uani 1 1 d . . . . .
H10 H 0.680(4) 0.911(2) 0.0537(10) 0.036(6) Uiso 1 1 d . . . . .
C11 C 0.8901(3) 0.76455(17) 0.08409(7) 0.0242(3) Uani 1 1 d . . . . .
C12 C 0.9299(3) 0.66897(17) 0.12715(7) 0.0242(3) Uani 1 1 d . . . . .
H12 H 1.061050 0.615256 0.125033 0.029 Uiso 1 1 calc R . . . .
C13 C 0.7724(3) 0.65338(16) 0.17390(8) 0.0227(3) Uani 1 1 d . . . . .
H13 H 0.794648 0.588103 0.204314 0.027 Uiso 1 1 calc R . . . .
C14 C -0.3469(3) 0.79283(15) 0.38966(7) 0.0196(3) Uani 1 1 d . . . . .
N15 N -0.3372(2) 0.92250(13) 0.40079(6) 0.0241(3) Uani 1 1 d . . . . .
C16 C -0.4990(3) 0.97403(17) 0.43609(8) 0.0278(4) Uani 1 1 d . . . . .
H16 H -0.487(4) 1.069(2) 0.4445(10) 0.031(5) Uiso 1 1 d . . . . .
C17 C -0.6749(3) 0.90242(19) 0.46144(8) 0.0299(4) Uani 1 1 d . . . . .
H17 H -0.785040 0.943383 0.486674 0.036 Uiso 1 1 calc R . . . .
C18 C -0.6855(3) 0.76919(19) 0.44893(7) 0.0278(4) Uani 1 1 d . . . . .
H18 H -0.804785 0.717054 0.464969 0.033 Uiso 1 1 calc R . . . .
C19 C -0.5194(3) 0.71377(16) 0.41270(7) 0.0231(3) Uani 1 1 d . . . . .
H19 H -0.522686 0.622724 0.403605 0.028 Uiso 1 1 calc R . . . .
F20 F 1.04334(19) 0.78063(12) 0.03862(5) 0.0363(3) Uani 1 1 d . . . . .

loop_
_atom_site_aniso_label
_atom_site_aniso_U_11
_atom_site_aniso_U_22
_atom_site_aniso_U_33
_atom_site_aniso_U_23
_atom_site_aniso_U_13
_atom_site_aniso_U_12
N1 0.0208(6) 0.0174(6) 0.0232(6) -0.0015(5) 0.0030(5) 0.0012(5)
N2 0.0179(6) 0.0181(6) 0.0210(6) -0.0015(5) 0.0001(5) 0.0019(5)
C3 0.0200(7) 0.0182(7) 0.0220(7) 0.0011(6) -0.0012(6) 0.0015(6)
C3A 0.0190(7) 0.0180(7) 0.0200(7) 0.0002(6) -0.0032(6) 0.0010(6)
C4 0.0229(7) 0.0174(7) 0.0223(7) 0.0016(5) -0.0020(6) -0.0008(6)
N5 0.0218(6) 0.0196(6) 0.0229(6) 0.0018(5) -0.0004(5) -0.0027(5)
C6 0.0189(7) 0.0195(7) 0.0185(6) 0.0001(5) -0.0018(5) -0.0009(6)
C7 0.0207(7) 0.0176(6) 0.0219(7) 0.0004(5) 0.0016(6) 0.0002(6)
C7A 0.0192(7) 0.0174(7) 0.0185(6) 0.0002(5) -0.0019(6) 0.0000(5)
C8 0.0177(7) 0.0207(7) 0.0188(6) -0.0024(5) -0.0006(5) -0.0013(6)
C9 0.0221(7) 0.0202(7) 0.0234(7) -0.0017(6) -0.0006(6) 0.0028(6)
C10 0.0300(8) 0.0231(7) 0.0216(7) 0.0008(6) 0.0010(6) 0.0019(6)
C11 0.0250(7) 0.0272(7) 0.0204(7) -0.0028(6) 0.0049(6) -0.0001(7)
C12 0.0210(7) 0.0265(8) 0.0250(8) -0.0024(6) 0.0011(6) 0.0040(6)
C13 0.0212(7) 0.0251(7) 0.0218(7) 0.0003(6) -0.0008(6) 0.0031(6)
C14 0.0198(7) 0.0224(7) 0.0167(6) 0.0015(5) -0.0014(5) -0.0001(6)
N15 0.0256(7) 0.0220(6) 0.0245(7) 0.0004(5) 0.0037(6) 0.0012(5)
C16 0.0313(9) 0.0268(8) 0.0253(8) 0.0010(6) 0.0046(7) 0.0047(7)
C17 0.0263(8) 0.0382(9) 0.0251(8) 0.0035(7) 0.0063(7) 0.0081(7)
C18 0.0217(7) 0.0378(9) 0.0239(8) 0.0054(7) 0.0020(6) -0.0026(7)
C19 0.0220(7) 0.0264(7) 0.0208(7) 0.0012(6) -0.0012(6) -0.0031(6)
F20 0.0381(6) 0.0417(6) 0.0291(5) 0.0052(5) 0.0157(4) 0.0069(5)

loop_
_atom_type_symbol
_atom_type_description
_atom_type_scat_dispersion_real
_atom_type_scat_dispersion_imag
_atom_type_scat_source
C C 0.0181 0.0091 'International Tables Vol C Tables 4.2.6.8 and 6.1.1.4'
H H 0.0000 0.0000 'International Tables Vol C Tables 4.2.6.8 and 6.1.1.4'
F F 0.0727 0.0534 'International Tables Vol C Tables 4.2.6.8 and 6.1.1.4'
N N 0.0311 0.0180 'International Tables Vol C Tables 4.2.6.8 and 6.1.1.4'

loop_
_geom_angle_atom_site_label_1
_geom_angle_atom_site_label_2
_geom_angle_atom_site_label_3
_geom_angle
_geom_angle_site_symmetry_1
_geom_angle_site_symmetry_3
_geom_angle_publ_flag
C7A N1 N2 103.03(12) . . ?
N1 N2 C8 119.27(12) . . ?
C3 N2 N1 114.40(12) . . ?
C3 N2 C8 126.12(13) . . ?
N2 C3 C3A 105.68(13) . . ?
C3 C3A C4 136.23(15) . . ?
C3 C3A C7A 104.81(13) . . ?
C4 C3A C7A 118.84(14) . . ?
N5 C4 C3A 121.93(14) . . ?
C4 N5 C6 118.62(13) . . ?
N5 C6 C14 115.31(13) . . ?
C7 C6 N5 124.29(14) . . ?
C7 C6 C14 120.40(14) . . ?
C6 C7 C7A 117.28(14) . . ?
N1 C7A C3A 112.08(13) . . ?
N1 C7A C7 128.93(14) . . ?
C7 C7A C3A 118.98(14) . . ?
C9 C8 N2 119.35(13) . . ?
C13 C8 N2 119.08(14) . . ?
C13 C8 C9 121.51(14) . . ?
C10 C9 C8 118.77(14) . . ?
C11 C10 C9 118.79(15) . . ?
C12 C11 C10 123.16(15) . . ?
F20 C11 C10 118.60(14) . . ?
F20 C11 C12 118.24(15) . . ?
C11 C12 C13 117.96(15) . . ?
C8 C13 C12 119.82(15) . . ?
N15 C14 C6 116.30(14) . . ?
N15 C14 C19 122.30(14) . . ?
C19 C14 C6 121.40(14) . . ?
C16 N15 C14 117.42(14) . . ?
N15 C16 C17 124.05(16) . . ?
C16 C17 C18 118.13(16) . . ?
C19 C18 C17 118.77(16) . . ?
C18 C19 C14 119.31(15) . . ?

loop_
_geom_bond_atom_site_label_1
_geom_bond_atom_site_label_2
_geom_bond_distance
_geom_bond_site_symmetry_2
_geom_bond_publ_flag
N1 N2 1.3662(18) . ?
N1 C7A 1.345(2) . ?
N2 C3 1.350(2) . ?
N2 C8 1.4291(19) . ?
C3 C3A 1.393(2) . ?
C3A C4 1.416(2) . ?
C3A C7A 1.419(2) . ?
C4 N5 1.315(2) . ?
N5 C6 1.384(2) . ?
C6 C7 1.371(2) . ?
C6 C14 1.488(2) . ?
C7 C7A 1.411(2) . ?
C8 C9 1.391(2) . ?
C8 C13 1.386(2) . ?
C9 C10 1.390(2) . ?
C10 C11 1.382(2) . ?
C11 C12 1.375(2) . ?
C11 F20 1.3544(18) . ?
C12 C13 1.391(2) . ?
C14 N15 1.346(2) . ?
C14 C19 1.394(2) . ?
N15 C16 1.336(2) . ?
C16 C17 1.386(3) . ?
C17 C18 1.388(3) . ?
C18 C19 1.382(2) . ?

loop_
_geom_torsion_atom_site_label_1
_geom_torsion_atom_site_label_2
_geom_torsion_atom_site_label_3
_geom_torsion_atom_site_label_4
_geom_torsion
_geom_torsion_site_symmetry_1
_geom_torsion_site_symmetry_2
_geom_torsion_site_symmetry_3
_geom_torsion_site_symmetry_4
_geom_torsion_publ_flag
N1 N2 C3 C3A 0.84(17) . . . . ?
N1 N2 C8 C9 -33.7(2) . . . . ?
N1 N2 C8 C13 148.93(14) . . . . ?
N2 N1 C7A C3A 0.15(16) . . . . ?
N2 N1 C7A C7 -178.46(15) . . . . ?
N2 C3 C3A C4 175.12(17) . . . . ?
N2 C3 C3A C7A -0.67(16) . . . . ?
N2 C8 C9 C10 -177.08(14) . . . . ?
N2 C8 C13 C12 177.34(14) . . . . ?
C3 N2 C8 C9 140.72(16) . . . . ?
C3 N2 C8 C13 -36.7(2) . . . . ?
C3 C3A C4 N5 -176.82(17) . . . . ?
C3 C3A C7A N1 0.33(17) . . . . ?
C3 C3A C7A C7 179.09(13) . . . . ?
C3A C4 N5 C6 -0.7(2) . . . . ?
C4 C3A C7A N1 -176.34(13) . . . . ?
C4 C3A C7A C7 2.4(2) . . . . ?
C4 N5 C6 C7 2.1(2) . . . . ?
C4 N5 C6 C14 -178.09(13) . . . . ?
N5 C6 C7 C7A -1.1(2) . . . . ?
N5 C6 C14 N15 165.37(13) . . . . ?
N5 C6 C14 C19 -14.8(2) . . . . ?
C6 C7 C7A N1 177.34(15) . . . . ?
C6 C7 C7A C3A -1.2(2) . . . . ?
C6 C14 N15 C16 -179.09(13) . . . . ?
C6 C14 C19 C18 179.32(14) . . . . ?
C7 C6 C14 N15 -14.8(2) . . . . ?
C7 C6 C14 C19 165.05(15) . . . . ?
C7A N1 N2 C3 -0.62(17) . . . . ?
C7A N1 N2 C8 174.39(12) . . . . ?
C7A C3A C4 N5 -1.5(2) . . . . ?
C8 N2 C3 C3A -173.77(13) . . . . ?
C8 C9 C10 C11 -0.3(2) . . . . ?
C9 C8 C13 C12 0.0(2) . . . . ?
C9 C10 C11 C12 0.1(3) . . . . ?
C9 C10 C11 F20 -179.45(15) . . . . ?
C10 C11 C12 C13 0.1(3) . . . . ?
C11 C12 C13 C8 -0.2(2) . . . . ?
C13 C8 C9 C10 0.3(2) . . . . ?
C14 C6 C7 C7A 179.10(13) . . . . ?
C14 N15 C16 C17 -0.3(2) . . . . ?
N15 C14 C19 C18 -0.8(2) . . . . ?
N15 C16 C17 C18 -0.7(3) . . . . ?
C16 C17 C18 C19 0.9(3) . . . . ?
C17 C18 C19 C14 -0.2(2) . . . . ?
C19 C14 N15 C16 1.0(2) . . . . ?
F20 C11 C12 C13 179.70(14) . . . . ?
